data_4341245
loop_
_publ_author_name
'Liao, Wei-Qiang'
'Ye, Heng-Yun'
'Fu, Da-Wei'
'Li, Peng-Fei'
'Chen, Li-Zhuang'
'Zhang, Yi'

_publ_section_title
;
 Temperature-Triggered Reversible Dielectric and Nonlinear Optical Switch
 Based on the One-Dimensional Organic-Inorganic Hybrid Phase Transition
 Compound [C6H11NH3]2CdCl4.
;
_journal_issue 20
_journal_name_full 'Inorganic chemistry'
_journal_page_first 11146
_journal_page_last 11151
_journal_paper_doi 10.1021/ic501749c
_journal_volume 53
_journal_year 2014
_chemical_formula_moiety 'Cd Cl4, 2(C6 H14 N)'
_chemical_formula_sum 'C12 H28 Cd Cl4 N2'
_chemical_formula_weight 454.57
_chemical_name_systematic
; 
 ? 
;
_space_group_IT_number 36
_symmetry_cell_setting orthorhombic
_symmetry_space_group_name_Hall 'C 2c -2'
_symmetry_space_group_name_H-M 'C m c 21'
_atom_sites_solution_hydrogens geom
_atom_sites_solution_primary direct
_atom_sites_solution_secondary difmap
_audit_creation_method SHELXL-97
_cell_angle_alpha 90.00
_cell_angle_beta 90.00
_cell_angle_gamma 90.00
_cell_formula_units_Z 4
_cell_length_a 27.432(5)
_cell_length_b 8.4349(17)
_cell_length_c 8.0648(16)
_cell_measurement_reflns_used 12903
_cell_measurement_temperature 298(2)
_cell_measurement_theta_max 27.45
_cell_measurement_theta_min 3.08
_cell_volume 1866.1(6)
_computing_cell_refinement CrystalClear
_computing_data_collection 'CrystalClear (Rigaku, 2005)'
_computing_data_reduction CrystalClear
_computing_molecular_graphics 'SHELXTL (Sheldrick, 2008)'
_computing_publication_material SHELXTL
_computing_structure_refinement 'SHELXL-97 (Sheldrick, 1997)'
_computing_structure_solution 'SHELXS-97 (Sheldrick, 1990)'
_diffrn_ambient_temperature 298(2)
_diffrn_measured_fraction_theta_full 0.997
_diffrn_measured_fraction_theta_max 0.997
_diffrn_measurement_device_type 'Rigaku SCXmini diffractometer'
_diffrn_radiation_monochromator graphite
_diffrn_radiation_source 'fine-focus sealed tube'
_diffrn_radiation_type MoK\a
_diffrn_radiation_wavelength 0.71073
_diffrn_reflns_av_R_equivalents 0.0444
_diffrn_reflns_av_sigmaI/netI 0.0396
_diffrn_reflns_limit_h_max 35
_diffrn_reflns_limit_h_min -35
_diffrn_reflns_limit_k_max 10
_diffrn_reflns_limit_k_min -10
_diffrn_reflns_limit_l_max 10
_diffrn_reflns_limit_l_min -10
_diffrn_reflns_number 9372
_diffrn_reflns_theta_full 27.48
_diffrn_reflns_theta_max 27.48
_diffrn_reflns_theta_min 3.29
_exptl_absorpt_coefficient_mu 1.733
_exptl_absorpt_correction_T_max 0.616
_exptl_absorpt_correction_T_min 0.541
_exptl_absorpt_correction_type multi-scan
_exptl_absorpt_process_details 'CrystalClear (Rigaku, 2005)'
_exptl_crystal_colour colorless
_exptl_crystal_density_diffrn 1.618
_exptl_crystal_density_method 'not measured'
_exptl_crystal_description plate
_exptl_crystal_F_000 920
_exptl_crystal_size_max 0.36
_exptl_crystal_size_mid 0.32
_exptl_crystal_size_min 0.28
_refine_diff_density_max 0.732
_refine_diff_density_min -0.722
_refine_diff_density_rms 0.074
_refine_ls_abs_structure_details 'Flack H D (1983), Acta Cryst. A39, 876-881'
_refine_ls_abs_structure_Flack 0.06(4)
_refine_ls_extinction_method none
_refine_ls_goodness_of_fit_ref 1.083
_refine_ls_hydrogen_treatment mixed
_refine_ls_matrix_type full
_refine_ls_number_parameters 110
_refine_ls_number_reflns 2195
_refine_ls_number_restraints 24
_refine_ls_restrained_S_all 1.080
_refine_ls_R_factor_all 0.0439
_refine_ls_R_factor_gt 0.0362
_refine_ls_shift/su_max 0.001
_refine_ls_shift/su_mean 0.000
_refine_ls_structure_factor_coef Fsqd
_refine_ls_weighting_details 'calc w=1/[\s^2^(Fo^2^)+(0.0212P)^2^+0.8247P] where P=(Fo^2^+2Fc^2^)/3'
_refine_ls_weighting_scheme calc
_refine_ls_wR_factor_gt 0.0592
_refine_ls_wR_factor_ref 0.0609
_reflns_number_gt 1940
_reflns_number_total 2195
_reflns_threshold_expression >2sigma(I)
_cod_data_source_file ic501749c_si_003.cif
_cod_data_source_block 1
_cod_depositor_comments
;
The following automatic conversions were performed:

'_symmetry_cell_setting' value 'Orthorhombic' changed to
'orthorhombic' according to
/home/saulius/struct/COD-crude-data--automatic-downloads/rss-feeds/ACS/lib/dictionaries/cif_core.dic
dictionary named 'cif_core.dic' version 2.4.2 from 2011-04-26.

Automatic conversion script
Id: cif_fix_values 2827 2014-09-09 07:05:25Z andrius 

 Adding full bibliography for 4341244--4341246.cif.
;
_cod_database_code 4341245

loop_
_symmetry_equiv_pos_as_xyz
'x, y, z'
'-x, -y, z+1/2'
'-x, y, z'
'x, -y, z+1/2'
'x+1/2, y+1/2, z'
'-x+1/2, -y+1/2, z+1/2'
'-x+1/2, y+1/2, z'
'x+1/2, -y+1/2, z+1/2'

loop_
_atom_site_label
_atom_site_type_symbol
_atom_site_fract_x
_atom_site_fract_y
_atom_site_fract_z
_atom_site_U_iso_or_equiv
_atom_site_adp_type
_atom_site_occupancy
_atom_site_symmetry_multiplicity
_atom_site_calc_flag
_atom_site_refinement_flags
_atom_site_disorder_assembly
_atom_site_disorder_group
C1 C 0.87820(19) 0.1798(6) 0.7914(8) 0.0382(13) Uani 0.67 1 d PD A 1
H1A H 0.8810 0.1299 0.6820 0.046 Uiso 0.67 1 calc PR A 1
C2 C 0.8768(2) 0.3571(7) 0.7714(9) 0.0541(17) Uani 0.67 1 d PD A 1
H2A H 0.9046 0.3914 0.7060 0.065 Uiso 0.67 1 calc PR A 1
H2B H 0.8790 0.4071 0.8794 0.065 Uiso 0.67 1 calc PR A 1
C3 C 0.8297(2) 0.4084(8) 0.6860(10) 0.064(2) Uani 0.67 1 d PD A 1
H3A H 0.8281 0.5232 0.6850 0.077 Uiso 0.67 1 calc PR A 1
H3B H 0.8302 0.3722 0.5719 0.077 Uiso 0.67 1 calc PR A 1
C4 C 0.7848(2) 0.3433(8) 0.7709(11) 0.072(2) Uani 0.67 1 d PD A 1
H4A H 0.7817 0.3911 0.8798 0.086 Uiso 0.67 1 calc PR A 1
H4B H 0.7561 0.3714 0.7069 0.086 Uiso 0.67 1 calc PR A 1
C5 C 0.7873(2) 0.1679(8) 0.7885(10) 0.069(2) Uani 0.67 1 d PD A 1
H5A H 0.7867 0.1198 0.6793 0.082 Uiso 0.67 1 calc PR A 1
H5B H 0.7588 0.1311 0.8486 0.082 Uiso 0.67 1 calc PR A 1
C6 C 0.8339(2) 0.1134(7) 0.8813(10) 0.052(2) Uani 0.67 1 d PD A 1
H6A H 0.8332 0.1516 0.9947 0.062 Uiso 0.67 1 calc PR A 1
H6B H 0.8354 -0.0015 0.8835 0.062 Uiso 0.67 1 calc PR A 1
N1 N 0.92290(11) 0.1417(4) 0.8927(7) 0.0501(10) Uani 0.67 1 d P A 1
H1B H 0.9253 0.0371 0.9053 0.075 Uiso 0.67 1 calc PR A 1
H1C H 0.9205 0.1875 0.9918 0.075 Uiso 0.67 1 calc PR A 1
H1D H 0.9493 0.1779 0.8409 0.075 Uiso 0.67 1 calc PR A 1
C1' C 0.8765(3) 0.2479(11) 0.8683(10) 0.0382(13) Uani 0.33 1 d PD B 2
H1'A H 0.8796 0.3480 0.9290 0.046 Uiso 0.33 1 calc PR B 2
C2' C 0.8761(4) 0.2762(13) 0.6841(10) 0.0541(17) Uani 0.33 1 d PD B 2
H2'A H 0.8796 0.1760 0.6264 0.065 Uiso 0.33 1 calc PR B 2
H2'B H 0.9034 0.3432 0.6539 0.065 Uiso 0.33 1 calc PR B 2
C3' C 0.8285(4) 0.3557(15) 0.6314(12) 0.064(2) Uani 0.33 1 d PD B 2
H3'A H 0.8277 0.4627 0.6752 0.077 Uiso 0.33 1 calc PR B 2
H3'B H 0.8276 0.3627 0.5114 0.077 Uiso 0.33 1 calc PR B 2
C4' C 0.7840(4) 0.2666(16) 0.6913(12) 0.072(2) Uani 0.33 1 d PD B 2
H4'A H 0.7549 0.3262 0.6631 0.086 Uiso 0.33 1 calc PR B 2
H4'B H 0.7823 0.1649 0.6355 0.086 Uiso 0.33 1 calc PR B 2
C5' C 0.7856(3) 0.2408(15) 0.8738(13) 0.069(2) Uani 0.33 1 d PD B 2
H5'A H 0.7574 0.1788 0.9069 0.082 Uiso 0.33 1 calc PR B 2
H5'B H 0.7837 0.3424 0.9296 0.082 Uiso 0.33 1 calc PR B 2
C6' C 0.8326(4) 0.1539(16) 0.9293(14) 0.052(2) Uani 0.33 1 d PD B 2
H6'A H 0.8334 0.1456 1.0492 0.062 Uiso 0.33 1 calc PR B 2
H6'B H 0.8333 0.0477 0.8832 0.062 Uiso 0.33 1 calc PR B 2
N1' N 0.92290(11) 0.1417(4) 0.8927(7) 0.0501(10) Uani 0.33 1 d P B 2
H1'B H 0.9496 0.2004 0.8790 0.075 Uiso 0.33 1 calc PR B 2
H1'C H 0.9227 0.0635 0.8186 0.075 Uiso 0.33 1 calc PR B 2
H1'D H 0.9228 0.1009 0.9945 0.075 Uiso 0.33 1 calc PR B 2
Cd1 Cd 1.0000 0.69414(4) 0.8569(5) 0.04502(12) Uani 1 2 d S . .
Cl1 Cl 1.0000 0.90298(17) 1.0945(5) 0.0462(3) Uani 1 2 d S . .
Cl2 Cl 0.91447(4) 0.76429(12) 0.7819(5) 0.0488(2) Uani 1 1 d . . .
Cl3 Cl 1.0000 0.43529(17) 1.0029(5) 0.0516(4) Uani 1 2 d S . .

loop_
_atom_site_aniso_label
_atom_site_aniso_U_11
_atom_site_aniso_U_22
_atom_site_aniso_U_33
_atom_site_aniso_U_23
_atom_site_aniso_U_13
_atom_site_aniso_U_12
C1 0.036(2) 0.039(4) 0.039(4) 0.004(3) 0.001(3) 0.006(2)
C2 0.041(3) 0.047(4) 0.075(5) 0.016(3) 0.001(3) -0.003(3)
C3 0.065(3) 0.061(5) 0.066(5) 0.012(4) -0.011(4) 0.016(4)
C4 0.054(4) 0.078(6) 0.084(6) 0.002(4) -0.021(4) 0.014(4)
C5 0.032(3) 0.088(7) 0.086(7) 0.003(4) -0.004(3) -0.005(4)
C6 0.048(2) 0.051(4) 0.056(5) 0.005(4) 0.008(3) -0.004(2)
N1 0.0413(16) 0.0585(18) 0.051(3) 0.0128(17) 0.0014(16) 0.0058(14)
C1' 0.036(2) 0.039(4) 0.039(4) 0.004(3) 0.001(3) 0.006(2)
C2' 0.041(3) 0.047(4) 0.075(5) 0.016(3) 0.001(3) -0.003(3)
C3' 0.065(3) 0.061(5) 0.066(5) 0.012(4) -0.011(4) 0.016(4)
C4' 0.054(4) 0.078(6) 0.084(6) 0.002(4) -0.021(4) 0.014(4)
C5' 0.032(3) 0.088(7) 0.086(7) 0.003(4) -0.004(3) -0.005(4)
C6' 0.048(2) 0.051(4) 0.056(5) 0.005(4) 0.008(3) -0.004(2)
N1' 0.0413(16) 0.0585(18) 0.051(3) 0.0128(17) 0.0014(16) 0.0058(14)
Cd1 0.03640(18) 0.04028(19) 0.0584(2) 0.0153(2) 0.000 0.000
Cl1 0.0421(7) 0.0538(8) 0.0427(8) 0.0051(7) 0.000 0.000
Cl2 0.0395(5) 0.0513(5) 0.0557(6) 0.0001(5) -0.0028(5) 0.0022(4)
Cl3 0.0586(9) 0.0398(8) 0.0565(8) 0.0137(7) 0.000 0.000

loop_
_atom_type_symbol
_atom_type_description
_atom_type_scat_dispersion_real
_atom_type_scat_dispersion_imag
_atom_type_scat_source
C C 0.0033 0.0016 'International Tables Vol C Tables 4.2.6.8 and 6.1.1.4'
N N 0.0061 0.0033 'International Tables Vol C Tables 4.2.6.8 and 6.1.1.4'
Cd Cd -0.8075 1.2024 'International Tables Vol C Tables 4.2.6.8 and 6.1.1.4'
Cl Cl 0.1484 0.1585 'International Tables Vol C Tables 4.2.6.8 and 6.1.1.4'
H H 0.0000 0.0000 'International Tables Vol C Tables 4.2.6.8 and 6.1.1.4'

loop_
_geom_angle_atom_site_label_1
_geom_angle_atom_site_label_2
_geom_angle_atom_site_label_3
_geom_angle
_geom_angle_site_symmetry_1
_geom_angle_site_symmetry_3
C2 C1 N1 106.9(4) . .
C2 C1 C6 113.4(4) . .
N1 C1 C6 108.2(4) . .
C2 C1 H1A 109.4 . .
N1 C1 H1A 109.4 . .
C6 C1 H1A 109.4 . .
C1 C2 C3 110.6(4) . .
C1 C2 H2A 109.5 . .
C3 C2 H2A 109.5 . .
C1 C2 H2B 109.5 . .
C3 C2 H2B 109.5 . .
H2A C2 H2B 108.1 . .
C4 C3 C2 112.5(5) . .
C4 C3 H3A 109.1 . .
C2 C3 H3A 109.1 . .
C4 C3 H3B 109.1 . .
C2 C3 H3B 109.1 . .
H3A C3 H3B 107.8 . .
C5 C4 C3 111.5(5) . .
C5 C4 H4A 109.3 . .
C3 C4 H4A 109.3 . .
C5 C4 H4B 109.3 . .
C3 C4 H4B 109.3 . .
H4A C4 H4B 108.0 . .
C4 C5 C6 112.3(5) . .
C4 C5 H5A 109.1 . .
C6 C5 H5A 109.1 . .
C4 C5 H5B 109.1 . .
C6 C5 H5B 109.1 . .
H5A C5 H5B 107.9 . .
C1 C6 C5 108.6(4) . .
C1 C6 H6A 110.0 . .
C5 C6 H6A 110.0 . .
C1 C6 H6B 110.0 . .
C5 C6 H6B 110.0 . .
H6A C6 H6B 108.3 . .
C1 N1 H1B 109.5 . .
C1 N1 H1C 109.5 . .
H1B N1 H1C 109.5 . .
C1 N1 H1D 109.5 . .
H1B N1 H1D 109.5 . .
H1C N1 H1D 109.5 . .
C2' C1' C6' 113.3(4) . .
C2' C1' H1'A 110.9 . .
C6' C1' H1'A 110.9 . .
C1' C2' C3' 110.5(5) . .
C1' C2' H2'A 109.5 . .
C3' C2' H2'A 109.5 . .
C1' C2' H2'B 109.5 . .
C3' C2' H2'B 109.5 . .
H2'A C2' H2'B 108.1 . .
C4' C3' C2' 112.5(5) . .
C4' C3' H3'A 109.1 . .
C2' C3' H3'A 109.1 . .
C4' C3' H3'B 109.1 . .
C2' C3' H3'B 109.1 . .
H3'A C3' H3'B 107.8 . .
C5' C4' C3' 111.4(5) . .
C5' C4' H4'A 109.3 . .
C3' C4' H4'A 109.3 . .
C5' C4' H4'B 109.3 . .
C3' C4' H4'B 109.3 . .
H4'A C4' H4'B 108.0 . .
C4' C5' C6' 112.2(5) . .
C4' C5' H5'A 109.2 . .
C6' C5' H5'A 109.2 . .
C4' C5' H5'B 109.2 . .
C6' C5' H5'B 109.2 . .
H5'A C5' H5'B 107.9 . .
C1' C6' C5' 108.6(4) . .
C1' C6' H6'A 110.0 . .
C5' C6' H6'A 110.0 . .
C1' C6' H6'B 110.0 . .
C5' C6' H6'B 110.0 . .
H6'A C6' H6'B 108.4 . .
Cl3 Cd1 Cl2 108.90(3) . 3_755
Cl3 Cd1 Cl2 108.90(3) . .
Cl2 Cd1 Cl2 140.33(5) 3_755 .
Cl3 Cd1 Cl1 104.25(5) . .
Cl2 Cd1 Cl1 91.03(3) 3_755 .
Cl2 Cd1 Cl1 91.03(3) . .

loop_
_geom_bond_atom_site_label_1
_geom_bond_atom_site_label_2
_geom_bond_distance
_geom_bond_site_symmetry_2
C1 C2 1.505(6) .
C1 N1 1.509(6) .
C1 C6 1.523(6) .
C1 H1A 0.9800 .
C2 C3 1.526(7) .
C2 H2A 0.9700 .
C2 H2B 0.9700 .
C3 C4 1.513(8) .
C3 H3A 0.9700 .
C3 H3B 0.9700 .
C4 C5 1.488(8) .
C4 H4A 0.9700 .
C4 H4B 0.9700 .
C5 C6 1.549(7) .
C5 H5A 0.9700 .
C5 H5B 0.9700 .
C6 H6A 0.9700 .
C6 H6B 0.9700 .
N1 H1B 0.8900 .
N1 H1C 0.8900 .
N1 H1D 0.8900 .
C1' C2' 1.505(6) .
C1' C6' 1.523(6) .
C1' H1'A 0.9800 .
C2' C3' 1.526(7) .
C2' H2'A 0.9700 .
C2' H2'B 0.9700 .
C3' C4' 1.513(8) .
C3' H3'A 0.9700 .
C3' H3'B 0.9700 .
C4' C5' 1.489(8) .
C4' H4'A 0.9700 .
C4' H4'B 0.9700 .
C5' C6' 1.550(7) .
C5' H5'A 0.9700 .
C5' H5'B 0.9700 .
C6' H6'A 0.9700 .
C6' H6'B 0.9700 .
Cd1 Cl3 2.4805(14) .
Cd1 Cl2 2.4942(11) 3_755
Cd1 Cl2 2.4942(11) .
Cd1 Cl1 2.6031(15) .

loop_
_geom_hbond_atom_site_label_D
_geom_hbond_atom_site_label_H
_geom_hbond_atom_site_label_A
_geom_hbond_distance_DH
_geom_hbond_distance_HA
_geom_hbond_distance_DA
_geom_hbond_angle_DHA
_geom_hbond_site_symmetry_A
N1 H1B Cl2 0.89 2.53 3.315(4) 148.1 1_545
N1 H1B Cl1 0.89 2.79 3.343(3) 121.2 1_545
N1 H1C Cl2 0.89 2.38 3.245(4) 164.1 4_565
N1 H1D Cl1 0.89 2.52 3.225(3) 136.6 2_764
N1 H1D Cl3 0.89 2.89 3.376(3) 115.9 .
N1' H1'B Cl3 0.89 2.62 3.376(3) 144.0 .
N1' H1'C Cl2 0.89 2.55 3.315(4) 144.2 1_545
N1' H1'C Cl1 0.89 2.80 3.225(3) 110.8 2_764
N1' H1'D Cl2 0.89 2.59 3.245(4) 130.9 4_565
N1' H1'D Cl1 0.89 2.82 3.343(3) 119.4 1_545

loop_
_geom_torsion_atom_site_label_1
_geom_torsion_atom_site_label_2
_geom_torsion_atom_site_label_3
_geom_torsion_atom_site_label_4
_geom_torsion
N1 C1 C2 C3 -173.9(5)
C6 C1 C2 C3 -54.7(6)
C1 C2 C3 C4 52.8(7)
C2 C3 C4 C5 -54.1(8)
C3 C4 C5 C6 55.8(7)
C2 C1 C6 C5 55.4(7)
N1 C1 C6 C5 173.8(5)
C4 C5 C6 C1 -55.6(7)
C6' C1' C2' C3' 54.8(7)
C1' C2' C3' C4' -52.9(8)
C2' C3' C4' C5' 54.2(8)
C3' C4' C5' C6' -55.9(7)
C2' C1' C6' C5' -55.5(7)
C4' C5' C6' C1' 55.8(8)
